data_7206543
loop_
_publ_author_name
'Carlucci, Lucia'
'Ciani, Gianfranco'
'Proserpio, Davide M.'
'Visconti, Marco'

_publ_section_title
;
 The novel metalloligand [Fe(bppd)3] (bppd =
 1,3-bis(4-pyridyl)-1,3-propanedionate) for the crystal engineering of
 heterometallic coordination networks with different silver salts.
 Anionic control of the structures
;
_journal_issue 19
_journal_name_full CrystEngComm
_journal_page_first 5891
_journal_paper_doi 10.1039/c1ce05520h
_journal_volume 13
_journal_year 2011
_chemical_formula_sum 'C39 H27 Fe N6 O6'
_chemical_formula_weight 731.52
_space_group_IT_number 60
_symmetry_cell_setting orthorhombic
_symmetry_space_group_name_Hall '-P 2n 2ab'
_symmetry_space_group_name_H-M 'P b c n'
_atom_sites_solution_hydrogens geom
_atom_sites_solution_primary direct
_atom_sites_solution_secondary difmap
_cell_angle_alpha 90.00
_cell_angle_beta 90.00
_cell_angle_gamma 90.00
_cell_formula_units_Z 12
_cell_length_a 35.923(6)
_cell_length_b 20.557(3)
_cell_length_c 16.968(3)
_cell_measurement_reflns_used 7509
_cell_measurement_temperature 293(2)
_cell_measurement_theta_max 19
_cell_measurement_theta_min 2
_cell_volume 12530(4)
_computing_molecular_graphics TOPOS
_computing_structure_refinement 'SHELXL-97 (Sheldrick, 1997)'
_computing_structure_solution SIR97
_diffrn_ambient_temperature 293(2)
_diffrn_measured_fraction_theta_full 1.000
_diffrn_measured_fraction_theta_max 1.000
_diffrn_measurement_method omega-scan
_diffrn_radiation_monochromator graphite
_diffrn_radiation_source 'fine-focus sealed tube'
_diffrn_radiation_type MoK\a
_diffrn_radiation_wavelength 0.71073
_diffrn_reflns_av_R_equivalents 0.1134
_diffrn_reflns_av_sigmaI/netI 0.0464
_diffrn_reflns_limit_h_max 35
_diffrn_reflns_limit_h_min -35
_diffrn_reflns_limit_k_max 20
_diffrn_reflns_limit_k_min -20
_diffrn_reflns_limit_l_max 16
_diffrn_reflns_limit_l_min -16
_diffrn_reflns_number 95789
_diffrn_reflns_theta_full 20.82
_diffrn_reflns_theta_max 20.82
_diffrn_reflns_theta_min 1.13
_diffrn_standards_decay_% 9
_exptl_absorpt_coefficient_mu 0.409
_exptl_absorpt_correction_T_max 1
_exptl_absorpt_correction_T_min 0.816509
_exptl_absorpt_correction_type multi-scan
_exptl_absorpt_process_details
;
(Sheldrick G.M.(1996),
SADABS University of Gottingen,Germany.)
;
_exptl_crystal_colour red
_exptl_crystal_density_diffrn 1.163
_exptl_crystal_density_method 'not measured'
_exptl_crystal_description needle
_exptl_crystal_F_000 4524
_exptl_crystal_size_max 0.24
_exptl_crystal_size_mid 0.12
_exptl_crystal_size_min 0.08
_refine_diff_density_max 0.401
_refine_diff_density_min -0.636
_refine_diff_density_rms 0.073
_refine_ls_extinction_method none
_refine_ls_goodness_of_fit_all 1.030
_refine_ls_hydrogen_treatment constr
_refine_ls_matrix_type full
_refine_ls_number_parameters 704
_refine_ls_number_reflns 6573
_refine_ls_number_restraints 0
_refine_ls_restrained_S_all 1.030
_refine_ls_R_factor_all 0.1312
_refine_ls_R_factor_gt 0.0989
_refine_ls_shift/su_max 0.000
_refine_ls_shift/su_mean 0.000
_refine_ls_structure_factor_coef Fsqd
_refine_ls_weighting_details 'calc w=1/[\s^2^(Fo^2^)+(0.1756P)^2^+33.8207P] where P=(Fo^2^+2Fc^2^)/3'
_refine_ls_weighting_scheme calc
_refine_ls_wR_factor_all 0.2938
_refine_ls_wR_factor_ref 0.2650
_reflns_number_gt 5039
_reflns_number_total 6573
_reflns_threshold_expression >2sigma(I)
_cod_data_source_file c1ce05520h.txt
_cod_data_source_block Fe(III)L3
_cod_depositor_comments
;
The following automatic conversions were performed:

'_symmetry_cell_setting' value 'Orthorhombic' changed to
'orthorhombic' according to
/home/saulius/struct/CIF-dictionaries/cif_core.dic dictionary named
'cif_core.dic' version 2.4.1 from 2010-06-29.

Automatic conversion script
Id: cif_fix_values 1715 2011-07-08 13:25:40Z adriana 
;
_cod_original_sg_symbol_H-M Pbcn
_cod_database_code 7206543

loop_
_symmetry_equiv_pos_as_xyz
'x, y, z'
'-x+1/2, -y+1/2, z+1/2'
'x+1/2, -y+1/2, -z'
'-x, y, -z+1/2'
'-x, -y, -z'
'x-1/2, y-1/2, -z-1/2'
'-x-1/2, y-1/2, z'
'x, -y, z-1/2'

loop_
_atom_site_label
_atom_site_type_symbol
_atom_site_fract_x
_atom_site_fract_y
_atom_site_fract_z
_atom_site_U_iso_or_equiv
_atom_site_adp_type
_atom_site_occupancy
_atom_site_symmetry_multiplicity
_atom_site_calc_flag
_atom_site_refinement_flags
C1 C 0.6920(3) 0.0473(8) 0.2718(7) 0.088(4) Uani 1 1 d .
C2 C 0.6937(3) -0.0013(6) 0.2128(8) 0.090(3) Uani 1 1 d .
H2 H 0.6762 -0.0346 0.2142 0.108 Uiso 1 1 calc R
C3 C 0.7199(3) -0.0020(5) 0.1534(6) 0.072(3) Uani 1 1 d .
C4 C 0.7234(3) -0.0598(5) 0.0995(7) 0.066(3) Uani 1 1 d .
C5 C 0.7113(4) -0.1206(6) 0.1184(8) 0.104(4) Uani 1 1 d .
H5 H 0.6989 -0.1275 0.1657 0.125 Uiso 1 1 calc R
C6 C 0.7416(3) -0.0530(5) 0.0290(7) 0.090(3) Uani 1 1 d .
H6 H 0.7514 -0.0130 0.0141 0.108 Uiso 1 1 calc R
C7 C 0.7172(4) -0.1705(6) 0.0694(10) 0.117(5) Uani 1 1 d .
H7 H 0.7093 -0.2117 0.0848 0.140 Uiso 1 1 calc R
C8 C 0.7449(4) -0.1063(7) -0.0192(8) 0.109(4) Uani 1 1 d .
H8 H 0.7559 -0.1001 -0.0683 0.131 Uiso 1 1 calc R
C9 C 0.6645(4) 0.0419(8) 0.3383(10) 0.120(5) Uani 1 1 d .
C10 C 0.6490(6) -0.0166(10) 0.3596(14) 0.232(13) Uani 1 1 d .
H10 H 0.6542 -0.0543 0.3313 0.279 Uiso 1 1 calc R
C11 C 0.6600(5) 0.0960(10) 0.3847(11) 0.156(6) Uani 1 1 d .
H11 H 0.6726 0.1349 0.3756 0.187 Uiso 1 1 calc R
C12 C 0.6255(10) -0.0179(13) 0.424(3) 0.33(3) Uani 1 1 d .
H12 H 0.6131 -0.0565 0.4361 0.395 Uiso 1 1 calc R
C13 C 0.6343(6) 0.0875(14) 0.4482(13) 0.202(10) Uani 1 1 d .
H13 H 0.6275 0.1243 0.4767 0.242 Uiso 1 1 calc R
C14 C 0.8245(3) 0.1523(4) 0.1311(5) 0.062(3) Uani 1 1 d .
C15 C 0.8436(3) 0.1306(5) 0.1978(6) 0.069(3) Uani 1 1 d .
H15 H 0.8692 0.1376 0.2002 0.083 Uiso 1 1 calc R
C16 C 0.8268(3) 0.0995(4) 0.2603(6) 0.058(2) Uani 1 1 d .
C17 C 0.8488(2) 0.0679(4) 0.3238(5) 0.050(2) Uani 1 1 d .
C18 C 0.8328(2) 0.0221(4) 0.3711(6) 0.064(3) Uani 1 1 d .
H18 H 0.8073 0.0141 0.3678 0.077 Uiso 1 1 calc R
C19 C 0.8860(3) 0.0772(5) 0.3338(5) 0.066(3) Uani 1 1 d .
H19 H 0.8985 0.1069 0.3021 0.079 Uiso 1 1 calc R
C20 C 0.8545(3) -0.0124(5) 0.4241(6) 0.082(3) Uani 1 1 d .
H20 H 0.8434 -0.0449 0.4540 0.098 Uiso 1 1 calc R
C21 C 0.9055(3) 0.0430(6) 0.3905(6) 0.075(3) Uani 1 1 d .
H21 H 0.9306 0.0518 0.3980 0.090 Uiso 1 1 calc R
C22 C 0.8465(3) 0.1750(4) 0.0626(6) 0.064(3) Uani 1 1 d .
C23 C 0.8273(3) 0.1891(5) -0.0068(7) 0.090(3) Uani 1 1 d .
H23 H 0.8015 0.1853 -0.0080 0.108 Uiso 1 1 calc R
C24 C 0.8832(4) 0.1831(6) 0.0596(7) 0.108(4) Uani 1 1 d .
H24 H 0.8975 0.1748 0.1043 0.129 Uiso 1 1 calc R
C25 C 0.8468(4) 0.2095(6) -0.0767(7) 0.105(4) Uani 1 1 d .
H25 H 0.8335 0.2176 -0.1228 0.126 Uiso 1 1 calc R
C26 C 0.9008(4) 0.2039(8) -0.0104(11) 0.146(6) Uani 1 1 d .
H26 H 0.9265 0.2090 -0.0105 0.175 Uiso 1 1 calc R
C27 C 0.7369(3) 0.2616(5) 0.2521(5) 0.065(2) Uani 1 1 d .
C28 C 0.7083(3) 0.2715(4) 0.1979(5) 0.064(3) Uani 1 1 d .
H28 H 0.6950 0.3102 0.2003 0.077 Uiso 1 1 calc R
C29 C 0.6987(3) 0.2257(5) 0.1396(6) 0.067(3) Uani 1 1 d .
C30 C 0.6689(3) 0.2412(6) 0.0816(6) 0.076(3) Uani 1 1 d .
C31 C 0.6462(4) 0.1944(7) 0.0531(9) 0.120(5) Uani 1 1 d .
H31 H 0.6489 0.1511 0.0680 0.144 Uiso 1 1 calc R
C32 C 0.6646(4) 0.3033(7) 0.0552(7) 0.109(4) Uani 1 1 d .
H32 H 0.6798 0.3367 0.0737 0.131 Uiso 1 1 calc R
C33 C 0.6191(5) 0.2134(10) 0.0017(10) 0.168(8) Uani 1 1 d .
H33 H 0.6025 0.1817 -0.0152 0.201 Uiso 1 1 calc R
C34 C 0.6377(5) 0.3153(9) 0.0015(9) 0.140(6) Uani 1 1 d .
H34 H 0.6355 0.3576 -0.0174 0.168 Uiso 1 1 calc R
C35 C 0.7463(3) 0.3138(5) 0.3076(6) 0.064(3) Uani 1 1 d .
C36 C 0.7649(3) 0.2996(6) 0.3779(8) 0.093(3) Uani 1 1 d .
H36 H 0.7720 0.2572 0.3902 0.112 Uiso 1 1 calc R
C37 C 0.7383(3) 0.3789(6) 0.2955(7) 0.087(3) Uani 1 1 d .
H37 H 0.7251 0.3922 0.2512 0.104 Uiso 1 1 calc R
C38 C 0.7726(4) 0.3511(10) 0.4290(8) 0.127(5) Uani 1 1 d .
H38 H 0.7836 0.3409 0.4771 0.153 Uiso 1 1 calc R
C39 C 0.7500(3) 0.4233(6) 0.3502(10) 0.101(4) Uani 1 1 d .
H39 H 0.7460 0.4669 0.3382 0.122 Uiso 1 1 calc R
C40 C 0.9420(2) 0.0267(4) 0.1668(5) 0.048(2) Uani 1 1 d .
C41 C 0.9532(2) 0.0509(4) 0.0935(4) 0.048(2) Uani 1 1 d .
H41 H 0.9377 0.0429 0.0506 0.057 Uiso 1 1 calc R
C42 C 0.9851(2) 0.0854(4) 0.0804(5) 0.041(2) Uani 1 1 d .
C43 C 0.9963(2) 0.1041(4) -0.0011(5) 0.055(2) Uani 1 1 d .
C44 C 1.0277(3) 0.1399(6) -0.0093(5) 0.101(4) Uani 1 1 d .
H44 H 1.0413 0.1530 0.0346 0.122 Uiso 1 1 calc R
C45 C 0.9797(3) 0.0855(6) -0.0690(6) 0.089(4) Uani 1 1 d .
H45 H 0.9588 0.0588 -0.0665 0.106 Uiso 1 1 calc R
C46 C 1.0395(3) 0.1569(7) -0.0854(7) 0.117(5) Uani 1 1 d .
H46 H 1.0610 0.1816 -0.0907 0.140 Uiso 1 1 calc R
C47 C 0.9923(3) 0.1045(7) -0.1401(6) 0.100(4) Uani 1 1 d .
H47 H 0.9792 0.0914 -0.1845 0.120 Uiso 1 1 calc R
C48 C 0.9085(2) -0.0137(4) 0.1741(4) 0.043(2) Uani 1 1 d .
C49 C 0.8773(3) -0.0044(6) 0.1269(6) 0.081(3) Uani 1 1 d .
H49 H 0.8782 0.0259 0.0863 0.097 Uiso 1 1 calc R
C50 C 0.9050(3) -0.0596(5) 0.2298(5) 0.071(3) Uani 1 1 d .
H50 H 0.9246 -0.0676 0.2641 0.086 Uiso 1 1 calc R
C51 C 0.8457(3) -0.0387(6) 0.1388(7) 0.091(4) Uani 1 1 d .
H51 H 0.8252 -0.0298 0.1071 0.109 Uiso 1 1 calc R
C52 C 0.8724(4) -0.0951(6) 0.2368(7) 0.094(4) Uani 1 1 d .
H52 H 0.8714 -0.1284 0.2739 0.112 Uiso 1 1 calc R
C53 C 0.9657(3) 0.2323(5) 0.2448(6) 0.075(3) Uani 1 1 d .
C54 C 1.0000 0.2625(8) 0.2500 0.150(9) Uani 1 2 d S
H54 H 1.0000 0.3078 0.2500 0.180 Uiso 1 2 calc SR
C55 C 0.9313(3) 0.2712(5) 0.2391(8) 0.093(4) Uani 1 1 d .
C56 C 0.9013(4) 0.2600(6) 0.2793(9) 0.107(4) Uani 1 1 d .
H56 H 0.9009 0.2253 0.3145 0.128 Uiso 1 1 calc R
C57 C 0.9272(5) 0.3196(8) 0.1814(11) 0.155(6) Uani 1 1 d .
H57 H 0.9460 0.3290 0.1454 0.186 Uiso 1 1 calc R
C58 C 0.8690(4) 0.2994(8) 0.2711(12) 0.140(6) Uani 1 1 d .
H58 H 0.8483 0.2869 0.3005 0.169 Uiso 1 1 calc R
C59 C 0.8924(7) 0.3539(11) 0.1813(14) 0.189(9) Uani 1 1 d .
H59 H 0.8889 0.3843 0.1414 0.227 Uiso 1 1 calc R
N1 N 0.6199(7) 0.0328(16) 0.4690(16) 0.263(13) Uani 1 1 d .
N2 N 0.7341(4) -0.1638(5) -0.0020(8) 0.123(4) Uani 1 1 d .
N3 N 0.8896(3) -0.0012(5) 0.4336(5) 0.080(3) Uani 1 1 d .
N4 N 0.8821(4) 0.2166(7) -0.0759(7) 0.132(4) Uani 1 1 d .
N6 N 0.6145(4) 0.2719(10) -0.0260(8) 0.152(6) Uani 1 1 d .
N7 N 0.8424(3) -0.0837(5) 0.1928(7) 0.094(3) Uani 1 1 d .
N8 N 1.0214(3) 0.1395(6) -0.1500(5) 0.108(3) Uani 1 1 d .
N9 N 0.8653(4) 0.3468(9) 0.2307(13) 0.185(8) Uani 1 1 d .
O1 O 0.7137(2) 0.0952(4) 0.2745(4) 0.083(2) Uani 1 1 d .
O2 O 0.74378(17) 0.0419(3) 0.1435(4) 0.0665(17) Uani 1 1 d .
O3 O 0.79188(17) 0.0911(3) 0.2678(3) 0.0593(16) Uani 1 1 d .
O4 O 0.78945(17) 0.1497(3) 0.1223(4) 0.0680(17) Uani 1 1 d .
O5 O 0.75568(17) 0.2089(3) 0.2584(4) 0.0751(19) Uani 1 1 d .
O6 O 0.71234(17) 0.1690(3) 0.1335(4) 0.0738(18) Uani 1 1 d .
O7 O 0.95989(14) 0.0363(3) 0.2294(3) 0.0528(15) Uani 1 1 d .
O8 O 1.00808(14) 0.1011(3) 0.1349(3) 0.0540(15) Uani 1 1 d .
O9 O 0.96132(14) 0.1723(3) 0.2444(3) 0.0558(15) Uani 1 1 d .
Fe1 Fe 0.75076(4) 0.12534(6) 0.19930(8) 0.0634(5) Uani 1 1 d .
Fe2 Fe 1.0000 0.10118(8) 0.2500 0.0464(5) Uani 1 2 d S
N5 N 0.7659(4) 0.4114(7) 0.4154(9) 0.128(4) Uani 1 1 d .

loop_
_atom_site_aniso_label
_atom_site_aniso_U_11
_atom_site_aniso_U_22
_atom_site_aniso_U_33
_atom_site_aniso_U_23
_atom_site_aniso_U_13
_atom_site_aniso_U_12
C1 0.064(8) 0.108(11) 0.092(9) 0.022(8) 0.019(7) 0.048(8)
C2 0.061(7) 0.076(8) 0.134(10) 0.013(8) 0.028(7) 0.003(6)
C3 0.053(6) 0.075(8) 0.089(8) 0.037(7) -0.015(6) -0.010(6)
C4 0.065(6) 0.048(7) 0.085(8) 0.003(6) -0.016(6) -0.011(5)
C5 0.132(11) 0.073(9) 0.108(10) -0.001(8) -0.004(8) -0.050(8)
C6 0.121(10) 0.058(8) 0.092(9) 0.016(7) -0.025(8) -0.014(6)
C7 0.157(13) 0.065(9) 0.127(12) -0.002(9) -0.016(10) -0.051(8)
C8 0.160(13) 0.069(9) 0.099(9) -0.009(8) -0.014(8) -0.027(8)
C9 0.085(9) 0.114(12) 0.160(13) 0.027(11) 0.050(9) 0.034(9)
C10 0.23(2) 0.162(19) 0.30(3) 0.048(17) 0.21(2) 0.007(16)
C11 0.121(13) 0.177(18) 0.169(16) -0.025(14) 0.056(12) -0.003(12)
C12 0.35(4) 0.15(2) 0.49(6) 0.04(3) 0.27(4) 0.06(2)
C13 0.19(2) 0.24(3) 0.176(19) -0.021(19) 0.090(17) 0.028(19)
C14 0.091(8) 0.035(5) 0.059(6) -0.002(4) 0.014(6) 0.002(5)
C15 0.064(6) 0.077(7) 0.067(7) 0.015(6) -0.005(6) -0.016(5)
C16 0.059(7) 0.038(5) 0.076(7) -0.007(5) -0.007(5) 0.006(5)
C17 0.036(5) 0.056(6) 0.058(5) 0.003(5) -0.005(4) 0.007(4)
C18 0.041(5) 0.066(6) 0.085(7) 0.024(6) -0.011(5) -0.001(5)
C19 0.051(6) 0.081(7) 0.067(6) 0.014(5) 0.008(5) -0.001(5)
C20 0.065(8) 0.099(9) 0.081(8) 0.021(6) -0.004(6) 0.000(6)
C21 0.033(5) 0.132(10) 0.060(6) 0.010(7) -0.003(5) -0.009(6)
C22 0.056(7) 0.064(6) 0.072(7) 0.012(5) -0.008(6) 0.004(5)
C23 0.089(8) 0.081(8) 0.100(9) -0.005(7) 0.026(8) 0.000(6)
C24 0.097(10) 0.132(11) 0.095(9) 0.047(8) 0.021(8) -0.008(8)
C25 0.109(10) 0.133(11) 0.074(8) 0.023(7) 0.001(8) -0.006(9)
C26 0.093(10) 0.185(16) 0.159(15) 0.052(13) 0.016(11) -0.005(10)
C27 0.060(6) 0.070(7) 0.065(6) -0.001(6) -0.003(5) 0.007(5)
C28 0.072(7) 0.048(6) 0.073(6) -0.004(5) -0.011(6) 0.024(5)
C29 0.062(6) 0.066(7) 0.072(7) -0.001(6) 0.001(5) 0.010(6)
C30 0.068(7) 0.082(8) 0.078(7) 0.000(6) -0.023(6) 0.036(6)
C31 0.095(10) 0.113(11) 0.152(13) -0.022(10) -0.038(9) 0.001(9)
C32 0.126(11) 0.117(11) 0.085(8) 0.001(7) -0.052(8) 0.047(8)
C33 0.147(14) 0.173(18) 0.183(17) -0.018(13) -0.120(13) 0.052(13)
C34 0.168(15) 0.147(15) 0.105(11) -0.011(10) -0.056(11) 0.073(13)
C35 0.060(6) 0.060(7) 0.072(7) -0.006(6) 0.002(5) -0.004(5)
C36 0.093(8) 0.078(8) 0.109(10) 0.001(8) -0.024(7) 0.004(6)
C37 0.083(8) 0.087(10) 0.091(8) -0.001(7) -0.012(6) 0.010(7)
C38 0.157(14) 0.143(14) 0.081(9) -0.007(10) -0.032(9) -0.035(12)
C39 0.110(10) 0.061(8) 0.134(11) -0.026(9) -0.039(9) 0.029(7)
C40 0.051(6) 0.049(5) 0.044(6) 0.007(4) 0.008(5) -0.003(4)
C41 0.037(5) 0.065(6) 0.040(5) -0.006(4) -0.011(4) -0.016(4)
C42 0.036(5) 0.044(5) 0.044(5) -0.001(4) -0.001(4) -0.010(4)
C43 0.037(5) 0.078(6) 0.049(6) 0.010(5) 0.005(4) -0.023(5)
C44 0.122(10) 0.150(11) 0.032(6) 0.004(6) -0.002(6) -0.065(9)
C45 0.074(7) 0.146(10) 0.047(7) -0.010(6) -0.013(5) -0.048(7)
C46 0.111(10) 0.184(13) 0.056(8) 0.002(8) 0.004(7) -0.072(9)
C47 0.089(9) 0.177(12) 0.033(6) -0.002(6) -0.011(6) -0.041(9)
C48 0.046(5) 0.044(5) 0.039(5) -0.004(4) 0.003(4) -0.008(4)
C49 0.073(7) 0.116(9) 0.054(6) -0.003(6) -0.006(6) -0.026(7)
C50 0.084(7) 0.076(7) 0.055(6) 0.006(5) 0.007(5) -0.023(6)
C51 0.048(6) 0.137(10) 0.088(8) 0.012(8) -0.004(6) -0.052(7)
C52 0.119(11) 0.091(8) 0.071(8) 0.005(6) 0.030(8) -0.041(8)
C53 0.062(6) 0.057(7) 0.107(8) 0.025(6) -0.014(6) -0.007(6)
C54 0.098(15) 0.047(10) 0.30(3) 0.000 0.000(17) 0.000
C55 0.074(8) 0.061(7) 0.146(11) 0.028(8) 0.007(8) 0.018(6)
C56 0.083(9) 0.080(9) 0.158(12) 0.015(8) 0.004(9) 0.006(8)
C57 0.127(13) 0.137(14) 0.201(18) 0.038(13) 0.011(12) 0.034(11)
C58 0.063(9) 0.114(12) 0.24(2) -0.002(13) 0.017(10) 0.029(9)
C59 0.161(19) 0.20(2) 0.21(2) 0.074(17) -0.031(16) 0.064(18)
N1 0.23(2) 0.24(3) 0.32(3) 0.09(2) 0.17(2) 0.01(2)
N2 0.179(11) 0.059(8) 0.132(10) -0.026(7) -0.009(9) -0.034(7)
N3 0.062(6) 0.115(8) 0.063(5) 0.015(5) -0.003(5) 0.029(5)
N4 0.121(11) 0.168(12) 0.107(9) 0.040(8) 0.018(8) -0.005(9)
N6 0.140(11) 0.199(16) 0.116(10) -0.043(10) -0.072(9) 0.083(12)
N7 0.082(7) 0.104(8) 0.095(7) -0.004(6) 0.007(6) -0.046(6)
N8 0.099(8) 0.176(10) 0.050(6) 0.014(6) 0.002(5) -0.048(8)
N9 0.120(12) 0.140(13) 0.29(2) 0.077(14) 0.035(13) 0.059(11)
O1 0.072(5) 0.092(6) 0.086(5) 0.002(4) 0.006(4) 0.007(4)
O2 0.059(4) 0.064(4) 0.077(4) -0.004(3) -0.001(3) -0.001(4)
O3 0.053(4) 0.053(4) 0.072(4) 0.011(3) -0.007(3) 0.009(3)
O4 0.051(4) 0.063(4) 0.089(5) 0.011(3) -0.007(4) -0.001(3)
O5 0.076(4) 0.060(4) 0.090(5) -0.001(4) -0.019(4) 0.024(4)
O6 0.065(4) 0.073(5) 0.084(5) -0.010(4) -0.020(3) 0.017(4)
O7 0.045(3) 0.075(4) 0.038(3) 0.004(3) -0.006(3) -0.008(3)
O8 0.038(3) 0.091(4) 0.033(3) -0.002(3) -0.005(3) -0.013(3)
O9 0.043(3) 0.067(5) 0.057(4) 0.006(3) 0.002(3) -0.004(3)
Fe1 0.0570(9) 0.0542(9) 0.0789(10) 0.0036(7) -0.0129(7) 0.0116(6)
Fe2 0.0360(10) 0.0637(12) 0.0394(10) 0.000 -0.0046(7) 0.000
N5 0.140(11) 0.106(10) 0.138(12) -0.031(9) 0.014(9) -0.015(9)

loop_
_atom_type_symbol
_atom_type_description
_atom_type_scat_dispersion_real
_atom_type_scat_dispersion_imag
_atom_type_scat_source
C C 0.0033 0.0016 'International Tables Vol C Tables 4.2.6.8 and 6.1.1.4'
H H 0.0000 0.0000 'International Tables Vol C Tables 4.2.6.8 and 6.1.1.4'
N N 0.0061 0.0033 'International Tables Vol C Tables 4.2.6.8 and 6.1.1.4'
O O 0.0106 0.0060 'International Tables Vol C Tables 4.2.6.8 and 6.1.1.4'
Fe Fe 0.3463 0.8444 'International Tables Vol C Tables 4.2.6.8 and 6.1.1.4'

loop_
_geom_angle_atom_site_label_1
_geom_angle_atom_site_label_2
_geom_angle_atom_site_label_3
_geom_angle
_geom_angle_site_symmetry_1
_geom_angle_site_symmetry_3
O1 C1 C2 123.5(10) . .
O1 C1 C9 116.0(14) . .
C2 C1 C9 120.4(15) . .
C3 C2 C1 123.5(11) . .
C3 C2 H2 118.2 . .
C1 C2 H2 118.2 . .
O2 C3 C2 123.8(11) . .
O2 C3 C4 115.5(9) . .
C2 C3 C4 120.6(10) . .
C5 C4 C6 116.8(11) . .
C5 C4 C3 123.8(11) . .
C6 C4 C3 119.3(9) . .
C7 C5 C4 120.6(13) . .
C7 C5 H5 119.7 . .
C4 C5 H5 119.7 . .
C4 C6 C8 118.7(11) . .
C4 C6 H6 120.7 . .
C8 C6 H6 120.7 . .
C5 C7 N2 123.1(12) . .
C5 C7 H7 118.5 . .
N2 C7 H7 118.5 . .
N2 C8 C6 125.1(13) . .
N2 C8 H8 117.4 . .
C6 C8 H8 117.4 . .
C10 C9 C11 120.7(16) . .
C10 C9 C1 122.0(16) . .
C11 C9 C1 116.6(15) . .
C9 C10 C12 118(2) . .
C9 C10 H10 120.8 . .
C12 C10 H10 120.8 . .
C9 C11 C13 114.2(18) . .
C9 C11 H11 122.9 . .
C13 C11 H11 122.9 . .
N1 C12 C10 123(3) . .
N1 C12 H12 118.7 . .
C10 C12 H12 118.7 . .
N1 C13 C11 125(2) . .
N1 C13 H13 117.5 . .
C11 C13 H13 117.5 . .
O4 C14 C15 124.8(9) . .
O4 C14 C22 116.7(9) . .
C15 C14 C22 118.3(10) . .
C16 C15 C14 123.8(9) . .
C16 C15 H15 118.1 . .
C14 C15 H15 118.1 . .
O3 C16 C15 124.9(8) . .
O3 C16 C17 113.1(8) . .
C15 C16 C17 121.9(9) . .
C19 C17 C18 116.0(8) . .
C19 C17 C16 123.5(9) . .
C18 C17 C16 120.2(8) . .
C17 C18 C20 119.7(8) . .
C17 C18 H18 120.1 . .
C20 C18 H18 120.1 . .
C17 C19 C21 120.9(9) . .
C17 C19 H19 119.6 . .
C21 C19 H19 119.6 . .
N3 C20 C18 122.7(10) . .
N3 C20 H20 118.7 . .
C18 C20 H20 118.7 . .
N3 C21 C19 121.7(8) . .
N3 C21 H21 119.1 . .
C19 C21 H21 119.1 . .
C24 C22 C23 115.6(10) . .
C24 C22 C14 126.7(10) . .
C23 C22 C14 117.8(9) . .
C22 C23 C25 121.2(11) . .
C22 C23 H23 119.4 . .
C25 C23 H23 119.4 . .
C22 C24 C26 120.8(13) . .
C22 C24 H24 119.6 . .
C26 C24 H24 119.6 . .
N4 C25 C23 120.4(12) . .
N4 C25 H25 119.8 . .
C23 C25 H25 119.8 . .
N4 C26 C24 122.6(13) . .
N4 C26 H26 118.7 . .
C24 C26 H26 118.7 . .
O5 C27 C28 124.4(9) . .
O5 C27 C35 116.5(9) . .
C28 C27 C35 119.0(9) . .
C27 C28 C29 123.2(8) . .
C27 C28 H28 118.4 . .
C29 C28 H28 118.4 . .
O6 C29 C28 125.2(9) . .
O6 C29 C30 114.8(9) . .
C28 C29 C30 119.9(9) . .
C31 C30 C32 118.8(11) . .
C31 C30 C29 121.2(11) . .
C32 C30 C29 120.0(11) . .
C30 C31 C33 117.1(14) . .
C30 C31 H31 121.4 . .
C33 C31 H31 121.4 . .
C34 C32 C30 118.2(14) . .
C34 C32 H32 120.9 . .
C30 C32 H32 120.9 . .
N6 C33 C31 125.9(17) . .
N6 C33 H33 117.1 . .
C31 C33 H33 117.1 . .
N6 C34 C32 124.9(16) . .
N6 C34 H34 117.5 . .
C32 C34 H34 117.5 . .
C37 C35 C36 115.3(10) . .
C37 C35 C27 124.4(10) . .
C36 C35 C27 120.2(10) . .
C38 C36 C35 117.7(11) . .
C38 C36 H36 121.1 . .
C35 C36 H36 121.1 . .
C39 C37 C35 118.7(11) . .
C39 C37 H37 120.6 . .
C35 C37 H37 120.6 . .
N5 C38 C36 125.7(14) . .
N5 C38 H38 117.2 . .
C36 C38 H38 117.2 . .
N5 C39 C37 126.9(13) . .
N5 C39 H39 116.5 . .
C37 C39 H39 116.5 . .
O7 C40 C41 123.4(7) . .
O7 C40 C48 115.9(7) . .
C41 C40 C48 120.7(7) . .
C42 C41 C40 124.7(7) . .
C42 C41 H41 117.7 . .
C40 C41 H41 117.7 . .
O8 C42 C41 123.7(7) . .
O8 C42 C43 115.4(6) . .
C41 C42 C43 120.8(7) . .
C44 C43 C45 115.7(8) . .
C44 C43 C42 117.5(8) . .
C45 C43 C42 126.6(8) . .
C43 C44 C46 118.7(9) . .
C43 C44 H44 120.6 . .
C46 C44 H44 120.6 . .
C47 C45 C43 122.1(9) . .
C47 C45 H45 119.0 . .
C43 C45 H45 119.0 . .
N8 C46 C44 123.2(10) . .
N8 C46 H46 118.4 . .
C44 C46 H46 118.4 . .
N8 C47 C45 123.8(9) . .
N8 C47 H47 118.1 . .
C45 C47 H47 118.1 . .
C50 C48 C49 115.2(8) . .
C50 C48 C40 122.3(8) . .
C49 C48 C40 122.4(8) . .
C51 C49 C48 121.3(10) . .
C51 C49 H49 119.3 . .
C48 C49 H49 119.3 . .
C48 C50 C52 120.8(10) . .
C48 C50 H50 119.6 . .
C52 C50 H50 119.6 . .
N7 C51 C49 123.3(11) . .
N7 C51 H51 118.3 . .
C49 C51 H51 118.3 . .
N7 C52 C50 122.9(10) . .
N7 C52 H52 118.6 . .
C50 C52 H52 118.6 . .
O9 C53 C54 123.9(10) . .
O9 C53 C55 115.7(9) . .
C54 C53 C55 120.4(10) . .
C53 C54 C53 126.6(15) . 4_755
C53 C54 H54 116.7 . .
C53 C54 H54 116.7 4_755 .
C56 C55 C57 113.9(12) . .
C56 C55 C53 124.4(11) . .
C57 C55 C53 121.2(12) . .
C55 C56 C58 121.8(13) . .
C55 C56 H56 119.1 . .
C58 C56 H56 119.1 . .
C55 C57 C59 116.1(16) . .
C55 C57 H57 122.0 . .
C59 C57 H57 122.0 . .
N9 C58 C56 127.4(16) . .
N9 C58 H58 116.3 . .
C56 C58 H58 116.3 . .
N9 C59 C57 126.8(18) . .
N9 C59 H59 116.6 . .
C57 C59 H59 116.6 . .
C13 N1 C12 118(3) . .
C8 N2 C7 115.6(11) . .
C20 N3 C21 118.9(9) . .
C25 N4 C26 119.4(12) . .
C33 N6 C34 114.9(14) . .
C51 N7 C52 116.4(9) . .
C47 N8 C46 116.3(9) . .
C58 N9 C59 112.4(17) . .
C1 O1 Fe1 130.6(8) . .
C3 O2 Fe1 130.3(7) . .
C16 O3 Fe1 128.4(6) . .
C14 O4 Fe1 129.2(6) . .
C27 O5 Fe1 129.8(6) . .
C29 O6 Fe1 129.5(6) . .
C40 O7 Fe2 128.5(5) . .
C42 O8 Fe2 128.2(5) . .
C53 O9 Fe2 129.2(6) . .
O1 Fe1 O4 176.1(3) . .
O1 Fe1 O2 87.2(3) . .
O4 Fe1 O2 89.6(3) . .
O1 Fe1 O6 92.1(3) . .
O4 Fe1 O6 90.1(3) . .
O2 Fe1 O6 92.0(3) . .
O1 Fe1 O5 90.3(3) . .
O4 Fe1 O5 93.0(3) . .
O2 Fe1 O5 177.4(3) . .
O6 Fe1 O5 87.4(3) . .
O1 Fe1 O3 90.7(3) . .
O4 Fe1 O3 87.4(3) . .
O2 Fe1 O3 93.8(2) . .
O6 Fe1 O3 173.7(3) . .
O5 Fe1 O3 86.9(2) . .
O8 Fe2 O8 179.9(3) 4_755 .
O8 Fe2 O7 93.8(2) 4_755 .
O8 Fe2 O7 86.1(2) . .
O8 Fe2 O7 86.1(2) 4_755 4_755
O8 Fe2 O7 93.8(2) . 4_755
O7 Fe2 O7 96.0(3) . 4_755
O8 Fe2 O9 93.2(2) 4_755 4_755
O8 Fe2 O9 86.9(2) . 4_755
O7 Fe2 O9 171.7(2) . 4_755
O7 Fe2 O9 88.8(2) 4_755 4_755
O8 Fe2 O9 86.9(2) 4_755 .
O8 Fe2 O9 93.2(2) . .
O7 Fe2 O9 88.8(2) . .
O7 Fe2 O9 171.7(2) 4_755 .
O9 Fe2 O9 87.2(3) 4_755 .
C39 N5 C38 115.3(13) . .

loop_
_geom_bond_atom_site_label_1
_geom_bond_atom_site_label_2
_geom_bond_distance
_geom_bond_site_symmetry_2
C1 O1 1.256(14) .
C1 C2 1.416(17) .
C1 C9 1.502(17) .
C2 C3 1.381(14) .
C2 H2 0.9300 .
C3 O2 1.255(11) .
C3 C4 1.504(14) .
C4 C5 1.362(14) .
C4 C6 1.370(14) .
C5 C7 1.336(17) .
C5 H5 0.9300 .
C6 C8 1.374(16) .
C6 H6 0.9300 .
C7 N2 1.362(16) .
C7 H7 0.9300 .
C8 N2 1.279(15) .
C8 H8 0.9300 .
C9 C10 1.37(2) .
C9 C11 1.37(2) .
C10 C12 1.39(3) .
C10 H10 0.9300 .
C11 C13 1.43(2) .
C11 H11 0.9300 .
C12 N1 1.31(4) .
C12 H12 0.9300 .
C13 N1 1.29(3) .
C13 H13 0.9300 .
C14 O4 1.269(11) .
C14 C15 1.398(13) .
C14 C22 1.480(13) .
C15 C16 1.378(12) .
C15 H15 0.9300 .
C16 O3 1.273(10) .
C16 C17 1.486(12) .
C17 C19 1.360(11) .
C17 C18 1.365(11) .
C18 C20 1.385(12) .
C18 H18 0.9300 .
C19 C21 1.382(13) .
C19 H19 0.9300 .
C20 N3 1.294(12) .
C20 H20 0.9300 .
C21 N3 1.297(12) .
C21 H21 0.9300 .
C22 C24 1.331(14) .
C22 C23 1.394(14) .
C23 C25 1.438(15) .
C23 H23 0.9300 .
C24 C26 1.413(18) .
C24 H24 0.9300 .
C25 N4 1.278(15) .
C25 H25 0.9300 .
C26 N4 1.324(18) .
C26 H26 0.9300 .
C27 O5 1.279(11) .
C27 C28 1.394(12) .
C27 C35 1.467(13) .
C28 C29 1.407(13) .
C28 H28 0.9300 .
C29 O6 1.270(11) .
C29 C30 1.488(13) .
C30 C31 1.351(15) .
C30 C32 1.362(15) .
C31 C33 1.364(18) .
C31 H31 0.9300 .
C32 C34 1.352(17) .
C32 H32 0.9300 .
C33 N6 1.30(2) .
C33 H33 0.9300 .
C34 N6 1.30(2) .
C34 H34 0.9300 .
C35 C37 1.384(14) .
C35 C36 1.399(14) .
C36 C38 1.397(17) .
C36 H36 0.9300 .
C37 C39 1.368(16) .
C37 H37 0.9300 .
C38 N5 1.283(18) .
C38 H38 0.9300 .
C39 N5 1.269(16) .
C39 H39 0.9300 .
C40 O7 1.256(9) .
C40 C41 1.398(10) .
C40 C48 1.467(11) .
C41 C42 1.366(10) .
C41 H41 0.9300 .
C42 O8 1.281(9) .
C42 C43 1.492(11) .
C43 C44 1.354(12) .
C43 C45 1.355(12) .
C44 C46 1.401(14) .
C44 H44 0.9300 .
C45 C47 1.346(14) .
C45 H45 0.9300 .
C46 N8 1.323(13) .
C46 H46 0.9300 .
C47 N8 1.280(13) .
C47 H47 0.9300 .
C48 C50 1.341(12) .
C48 C49 1.393(12) .
C49 C51 1.351(13) .
C49 H49 0.9300 .
C50 C52 1.386(14) .
C50 H50 0.9300 .
C51 N7 1.308(13) .
C51 H51 0.9300 .
C52 N7 1.330(14) .
C52 H52 0.9300 .
C53 O9 1.243(11) .
C53 C54 1.385(12) .
C53 C55 1.473(14) .
C54 C53 1.385(12) 4_755
C54 H54 0.9300 .
C55 C56 1.296(15) .
C55 C57 1.404(18) .
C56 C58 1.422(17) .
C56 H56 0.9300 .
C57 C59 1.44(2) .
C57 H57 0.9300 .
C58 N9 1.200(19) .
C58 H58 0.9300 .
C59 N9 1.29(2) .
C59 H59 0.9300 .
O1 Fe1 1.945(8) .
O2 Fe1 1.976(6) .
O3 Fe1 2.007(6) .
O4 Fe1 1.973(6) .
O5 Fe1 1.997(7) .
O6 Fe1 1.989(6) .
O7 Fe2 1.995(5) .
O8 Fe2 1.975(5) .
O9 Fe2 2.019(6) .
Fe2 O8 1.975(5) 4_755
Fe2 O7 1.995(5) 4_755
Fe2 O9 2.019(6) 4_755

loop_
_platon_squeeze_void_nr
_platon_squeeze_void_average_x
_platon_squeeze_void_average_y
_platon_squeeze_void_average_z
_platon_squeeze_void_volume
_platon_squeeze_void_count_electrons
_platon_squeeze_void_content
1 0.000 0.500 -0.025 1412 308 ' '
2 0.500 0.000 0.020 1412 308 ' '
